data_7237569
loop_
_publ_author_name
'Sun, Tiancheng'
'Wang, Ping'
'Fan, Ruiqing'
'Chen, Wei'
'Hao, Sue'
'Yang, Yulin'

_publ_section_title
;
 Functional microscale single-phase white emission lanthanide MOF for
 tunable fluorescent sensing and water quality monitoring
;
_journal_issue 12
_journal_name_full 'Journal of Materials Chemistry C'
_journal_page_first 3598
_journal_paper_doi 10.1039/C8TC05968C
_journal_volume 7
_journal_year 2019
_chemical_formula_sum 'C14 H12 N Nd O10'
_chemical_formula_weight 498.49
_space_group_crystal_system triclinic
_space_group_IT_number 2
_space_group_name_Hall '-P 1'
_space_group_name_H-M_alt 'P -1'
_atom_sites_solution_hydrogens mixed
_audit_creation_method SHELXL-2014/7
_audit_update_record
;
2018-10-12 deposited with the CCDC.	2019-02-19 downloaded from the CCDC.
;
_cell_angle_alpha 110.247(5)
_cell_angle_beta 94.315(6)
_cell_angle_gamma 103.043(5)
_cell_formula_units_Z 2
_cell_length_a 6.043(3)
_cell_length_b 11.817(6)
_cell_length_c 12.667(7)
_cell_measurement_reflns_used 2855
_cell_measurement_temperature 293(2)
_cell_measurement_theta_max 24.997
_cell_measurement_theta_min 2.983
_cell_volume 815.0(7)
_computing_structure_refinement 'SHELXL-2014/7 (Sheldrick, 2014)'
_diffrn_ambient_temperature 293(2)
_diffrn_measured_fraction_theta_full 0.994
_diffrn_measured_fraction_theta_max 0.994
_diffrn_measurement_device_type 'Bruker Smart APEX CCD area detector'
_diffrn_measurement_method 'phi and omega scans'
_diffrn_radiation_type MoK\a
_diffrn_radiation_wavelength 0.71073
_diffrn_reflns_av_R_equivalents 0.0257
_diffrn_reflns_av_unetI/netI 0.0378
_diffrn_reflns_Laue_measured_fraction_full 0.994
_diffrn_reflns_Laue_measured_fraction_max 0.994
_diffrn_reflns_limit_h_max 7
_diffrn_reflns_limit_h_min -7
_diffrn_reflns_limit_k_max 14
_diffrn_reflns_limit_k_min -14
_diffrn_reflns_limit_l_max 15
_diffrn_reflns_limit_l_min -15
_diffrn_reflns_number 5573
_diffrn_reflns_point_group_measured_fraction_full 0.994
_diffrn_reflns_point_group_measured_fraction_max 0.994
_diffrn_reflns_theta_full 24.999
_diffrn_reflns_theta_max 24.999
_diffrn_reflns_theta_min 1.738
_diffrn_source 'fine-focus sealed tube'
_exptl_absorpt_coefficient_mu 3.242
_exptl_absorpt_correction_T_max 0.423
_exptl_absorpt_correction_T_min 0.402
_exptl_absorpt_correction_type multi-scan
_exptl_absorpt_process_details '(SADABS; Sheldrick, 2003)'
_exptl_crystal_colour purple
_exptl_crystal_density_diffrn 2.031
_exptl_crystal_description flake
_exptl_crystal_F_000 486
_exptl_crystal_size_max 0.360
_exptl_crystal_size_mid 0.320
_exptl_crystal_size_min 0.300
_refine_diff_density_max 1.495
_refine_diff_density_min -1.291
_refine_diff_density_rms 0.244
_refine_ls_extinction_method none
_refine_ls_goodness_of_fit_ref 1.167
_refine_ls_hydrogen_treatment constr
_refine_ls_matrix_type full
_refine_ls_number_parameters 277
_refine_ls_number_reflns 2855
_refine_ls_number_restraints 6
_refine_ls_restrained_S_all 1.182
_refine_ls_R_factor_all 0.0376
_refine_ls_R_factor_gt 0.0342
_refine_ls_shift/su_max 0.051
_refine_ls_shift/su_mean 0.001
_refine_ls_structure_factor_coef Fsqd
_refine_ls_weighting_details 'w=1/[\s^2^(Fo^2^)+(0.0639P)^2^+1.5249P] where P=(Fo^2^+2Fc^2^)/3'
_refine_ls_weighting_scheme calc
_refine_ls_wR_factor_gt 0.0961
_refine_ls_wR_factor_ref 0.1059
_reflns_Friedel_coverage 0.000
_reflns_number_gt 2717
_reflns_number_total 2855
_reflns_threshold_expression 'I > 2\s(I)'
_cod_data_source_file c8tc05968c2.cif
_cod_data_source_block 1
_cod_database_code 7237569
_shelx_shelxl_version_number 2014/7
_shelx_space_group_comment
;
The symmetry employed for this shelxl refinement is uniquely defined
by the following loop, which should always be used as a source of
symmetry information in preference to the above space-group names.
They are only intended as comments.
;
_shelx_estimated_absorpt_t_min 0.388
_shelx_estimated_absorpt_t_max 0.443

loop_
_space_group_symop_operation_xyz
'x, y, z'
'-x, -y, -z'

loop_
_atom_site_label
_atom_site_type_symbol
_atom_site_fract_x
_atom_site_fract_y
_atom_site_fract_z
_atom_site_U_iso_or_equiv
_atom_site_adp_type
_atom_site_occupancy
_atom_site_site_symmetry_order
_atom_site_calc_flag
_atom_site_refinement_flags_posn
_atom_site_refinement_flags_adp
_atom_site_refinement_flags_occupancy
_atom_site_disorder_assembly
_atom_site_disorder_group
Nd Nd 0.62255(5) 0.61403(2) 0.40400(2) 0.02416(15) Uani 1 1 d . . . . .
O1 O 0.2704(14) -0.0532(7) 0.0586(6) 0.042(2) Uani 0.619(8) 1 d . . P A 1
O1A O 0.519(2) -0.1548(10) 0.0930(11) 0.044(4) Uani 0.381(8) 1 d . . P A 2
O1W O 0.2401(7) 0.4892(5) 0.3063(4) 0.0417(11) Uani 1 1 d . . . . .
H1WA H 0.1742 0.4520 0.3471 0.062 Uiso 1 1 d R U . . .
H1WB H 0.2487 0.4348 0.2427 0.062 Uiso 1 1 d R U . . .
O2 O -0.3889(8) -0.4046(5) 0.1968(4) 0.0445(12) Uani 1 1 d . . . . .
O2W O 0.4092(9) 0.7682(5) 0.4003(5) 0.0540(14) Uani 1 1 d . . . . .
H2WA H 0.3969 0.8163 0.4707 0.081 Uiso 1 1 d R U . . .
H2WB H 0.2660 0.7301 0.3613 0.081 Uiso 1 1 d R U . . .
O3 O -0.0651(8) -0.2928(5) 0.3158(4) 0.0437(11) Uani 1 1 d . . . . .
O4 O 0.5665(7) 0.3963(4) 0.4348(3) 0.0304(9) Uani 1 1 d . . . . .
O5 O 0.7498(8) 0.4242(4) 0.2997(4) 0.0343(10) Uani 1 1 d . . . . .
O6 O 1.0352(7) 0.3510(4) 0.4566(4) 0.0351(10) Uani 1 1 d . . . . .
O7 O 1.1395(9) 0.1825(4) 0.4435(5) 0.0477(12) Uani 1 1 d . . . . .
N1 N -0.0854(16) -0.3669(7) -0.0777(6) 0.085(3) Uani 1 1 d . U . . .
C1 C 0.0408(19) -0.2503(11) -0.0601(8) 0.039(3) Uani 0.619(8) 1 d . . P A 1
H1 H 0.0655 -0.2261 -0.1217 0.047 Uiso 0.619(8) 1 calc R U P A 1
C1A C 0.194(3) -0.3054(16) -0.0399(15) 0.040(4) Uani 0.381(8) 1 d . . P A 2
H1A H 0.2901 -0.3213 -0.0944 0.047 Uiso 0.381(8) 1 calc R U P A 2
C2 C 0.1330(16) -0.1668(9) 0.0500(8) 0.029(2) Uani 0.619(8) 1 d . . P A 1
C2A C 0.288(3) -0.2307(14) 0.0714(14) 0.032(4) Uani 0.381(8) 1 d . . P A 2
C3 C 0.0687(18) -0.1973(10) 0.1414(8) 0.028(2) Uani 0.619(8) 1 d . . P A 1
H3 H 0.1258 -0.1404 0.2156 0.034 Uiso 0.619(8) 1 calc R U P A 1
C3A C 0.173(4) -0.2363(16) 0.1588(15) 0.038(4) Uani 0.381(8) 1 d . . P A 2
H3A H 0.2432 -0.1965 0.2350 0.046 Uiso 0.381(8) 1 calc R U P A 2
C4 C -0.0825(13) -0.3139(6) 0.1217(6) 0.0439(17) Uani 1 1 d . . . . .
C5 C -0.1712(14) -0.3866(7) 0.0086(6) 0.052(2) Uani 1 1 d . . . . .
H5 H -0.3000 -0.4540 -0.0076 0.062 Uiso 1 1 calc R U . . .
C6 C 0.4285(16) 0.0182(8) 0.1510(6) 0.060(3) Uani 1 1 d . . . . .
H6 H 0.3023 -0.0294 0.0938 0.073 Uiso 0.381(8) 1 calc R U P A 2
C7 C 0.4507(12) 0.1453(7) 0.2068(6) 0.0428(16) Uani 1 1 d . . . . .
H7 H 0.3421 0.1818 0.1860 0.051 Uiso 1 1 calc R U . . .
C8 C 0.6362(10) 0.2174(5) 0.2938(5) 0.0285(13) Uani 1 1 d . . . . .
C9 C 0.7985(11) 0.1597(5) 0.3218(6) 0.0335(14) Uani 1 1 d . . . . .
C10 C 0.7651(14) 0.0314(6) 0.2638(8) 0.054(2) Uani 1 1 d . . . . .
H10 H 0.8687 -0.0077 0.2846 0.064 Uiso 1 1 calc R U . . .
C11 C 0.5830(17) -0.0386(7) 0.1767(8) 0.061(3) Uani 1 1 d . . . . .
H11 H 0.5667 -0.1233 0.1364 0.073 Uiso 0.619(8) 1 calc R U P A 1
C12 C -0.1863(11) -0.3397(6) 0.2162(5) 0.0316(13) Uani 1 1 d . . . . .
C13 C 0.6580(9) 0.3545(5) 0.3486(5) 0.0256(12) Uani 1 1 d . . . . .
C14 C 1.0034(10) 0.2351(5) 0.4130(5) 0.0287(13) Uani 1 1 d . . . . .
O3W O 0.250(3) 0.9821(12) 0.4601(17) 0.170(6) Uani 1 1 d G . . . .
H3WA H 0.3348 0.9944 0.4127 0.255 Uiso 1 1 d G U . . .
H3WB H 0.2000 1.0459 0.4900 0.255 Uiso 1 1 d G U . . .

loop_
_atom_site_aniso_label
_atom_site_aniso_U_11
_atom_site_aniso_U_22
_atom_site_aniso_U_33
_atom_site_aniso_U_23
_atom_site_aniso_U_13
_atom_site_aniso_U_12
Nd 0.0229(2) 0.0261(2) 0.0244(2) 0.01230(14) 0.00788(13) 0.00259(13)
O1 0.049(5) 0.038(4) 0.020(4) 0.012(3) -0.010(3) -0.021(3)
O1A 0.050(8) 0.019(5) 0.039(7) -0.004(5) 0.013(6) -0.013(5)
O1W 0.031(2) 0.054(3) 0.032(2) 0.015(2) 0.0088(19) -0.005(2)
O2 0.030(2) 0.062(3) 0.039(3) 0.027(2) 0.004(2) -0.006(2)
O2W 0.042(3) 0.041(3) 0.074(4) 0.017(3) -0.002(3) 0.012(2)
O3 0.033(2) 0.058(3) 0.035(3) 0.022(2) 0.005(2) -0.006(2)
O4 0.029(2) 0.034(2) 0.026(2) 0.0072(18) 0.0129(18) 0.0069(17)
O5 0.039(2) 0.034(2) 0.033(2) 0.0154(19) 0.0192(19) 0.0060(18)
O6 0.031(2) 0.025(2) 0.042(3) 0.0072(18) -0.0047(19) 0.0041(17)
O7 0.045(3) 0.031(2) 0.062(3) 0.012(2) -0.001(2) 0.012(2)
N1 0.105(6) 0.067(4) 0.037(4) 0.000(3) 0.027(4) -0.040(4)
C1 0.035(6) 0.054(7) 0.010(5) 0.005(4) 0.007(4) -0.015(5)
C1A 0.038(10) 0.036(9) 0.028(9) 0.000(7) 0.012(7) -0.006(7)
C2 0.025(5) 0.028(5) 0.023(5) 0.006(4) -0.002(4) -0.007(4)
C2A 0.035(9) 0.026(8) 0.029(9) 0.009(6) 0.009(7) -0.001(6)
C3 0.026(5) 0.031(5) 0.019(5) 0.007(4) -0.001(4) -0.002(4)
C3A 0.042(11) 0.031(9) 0.027(9) 0.005(7) 0.001(8) -0.010(8)
C4 0.052(4) 0.036(3) 0.032(4) 0.008(3) 0.020(3) -0.008(3)
C5 0.061(5) 0.041(4) 0.033(4) 0.006(3) 0.017(3) -0.016(3)
C6 0.069(5) 0.047(4) 0.023(4) -0.007(3) 0.014(3) -0.038(4)
C7 0.041(4) 0.047(4) 0.027(3) 0.011(3) 0.006(3) -0.008(3)
C8 0.027(3) 0.029(3) 0.021(3) 0.006(2) 0.011(2) -0.004(2)
C9 0.030(3) 0.023(3) 0.036(4) 0.002(3) 0.012(3) 0.000(2)
C10 0.048(4) 0.025(3) 0.068(6) -0.001(3) 0.021(4) -0.002(3)
C11 0.067(6) 0.026(4) 0.057(5) -0.012(3) 0.027(4) -0.011(4)
C12 0.032(3) 0.039(3) 0.029(3) 0.020(3) 0.013(3) 0.004(3)
C13 0.022(3) 0.030(3) 0.022(3) 0.007(2) 0.005(2) 0.002(2)
C14 0.026(3) 0.025(3) 0.034(3) 0.011(3) 0.013(3) 0.003(2)
O3W 0.190(15) 0.090(7) 0.236(18) 0.068(9) 0.010(11) 0.047(8)

loop_
_atom_type_symbol
_atom_type_description
_atom_type_scat_dispersion_real
_atom_type_scat_dispersion_imag
_atom_type_scat_source
C C 0.0033 0.0016 'International Tables Vol C Tables 4.2.6.8 and 6.1.1.4'
H H 0.0000 0.0000 'International Tables Vol C Tables 4.2.6.8 and 6.1.1.4'
N N 0.0061 0.0033 'International Tables Vol C Tables 4.2.6.8 and 6.1.1.4'
Nd Nd -0.1943 3.0179 'International Tables Vol C Tables 4.2.6.8 and 6.1.1.4'
O O 0.0106 0.0060 'International Tables Vol C Tables 4.2.6.8 and 6.1.1.4'

loop_
_geom_angle_atom_site_label_1
_geom_angle_atom_site_label_2
_geom_angle_atom_site_label_3
_geom_angle
_geom_angle_site_symmetry_1
_geom_angle_site_symmetry_3
O1W Nd O4 79.34(15) . 2_666
O1W Nd O2W 75.41(18) . .
O4 Nd O2W 85.31(18) 2_666 .
O1W Nd O6 148.55(16) . 2_766
O4 Nd O6 80.73(15) 2_666 2_766
O2W Nd O6 126.75(16) . 2_766
O1W Nd O5 85.64(16) . .
O4 Nd O5 114.86(14) 2_666 .
O2W Nd O5 149.43(18) . .
O6 Nd O5 80.98(15) 2_766 .
O1W Nd O3 125.69(16) . 1_665
O4 Nd O3 153.25(15) 2_666 1_665
O2W Nd O3 91.95(19) . 1_665
O6 Nd O3 79.71(16) 2_766 1_665
O5 Nd O3 79.76(16) . 1_665
O1W Nd O7 145.80(17) . 2_766
O4 Nd O7 80.70(17) 2_666 2_766
O2W Nd O7 75.53(17) . 2_766
O6 Nd O7 51.63(14) 2_766 2_766
O5 Nd O7 128.12(16) . 2_766
O3 Nd O7 72.87(18) 1_665 2_766
O1W Nd O2 73.98(15) . 1_665
O4 Nd O2 151.77(15) 2_666 1_665
O2W Nd O2 79.28(19) . 1_665
O6 Nd O2 127.36(16) 2_766 1_665
O5 Nd O2 72.47(16) . 1_665
O3 Nd O2 51.73(14) 1_665 1_665
O7 Nd O2 117.39(17) 2_766 1_665
O1W Nd O4 74.09(15) . .
O4 Nd O4 65.21(15) 2_666 .
O2W Nd O4 140.71(16) . .
O6 Nd O4 75.54(13) 2_766 .
O5 Nd O4 49.72(13) . .
O3 Nd O4 126.10(15) 1_665 .
O7 Nd O4 121.05(15) 2_766 .
O2 Nd O4 114.70(14) 1_665 .
O1W Nd C14 159.82(17) . 2_766
O4 Nd C14 80.56(16) 2_666 2_766
O2W Nd C14 101.30(18) . 2_766
O6 Nd C14 25.79(15) 2_766 2_766
O5 Nd C14 104.44(16) . 2_766
O3 Nd C14 73.90(17) 1_665 2_766
O7 Nd C14 25.87(16) 2_766 2_766
O2 Nd C14 125.49(16) 1_665 2_766
O4 Nd C14 98.87(15) . 2_766
O1W Nd C12 99.51(17) . 1_665
O4 Nd C12 170.50(16) 2_666 1_665
O2W Nd C12 85.3(2) . 1_665
O6 Nd C12 103.98(17) 2_766 1_665
O5 Nd C12 74.29(16) . 1_665
O3 Nd C12 26.19(17) 1_665 1_665
O7 Nd C12 95.68(19) 2_766 1_665
O2 Nd C12 25.54(16) 1_665 1_665
O4 Nd C12 123.73(16) . 1_665
C14 Nd C12 100.04(18) 2_766 1_665
O1W Nd C13 77.10(16) . .
O4 Nd C13 90.35(14) 2_666 .
O2W Nd C13 152.50(16) . .
O6 Nd C13 78.96(14) 2_766 .
O5 Nd C13 24.70(15) . .
O3 Nd C13 103.55(16) 1_665 .
O7 Nd C13 130.53(15) 2_766 .
O2 Nd C13 92.52(16) 1_665 .
O4 Nd C13 25.15(14) . .
C14 Nd C13 104.74(16) 2_766 .
C12 Nd C13 98.60(16) 1_665 .
C6 O1 C2 121.2(8) . .
C11 O1A C2A 120.0(12) . .
Nd O1W H1WA 109.8 . .
Nd O1W H1WB 109.5 . .
H1WA O1W H1WB 109.3 . .
C12 O2 Nd 92.4(4) . 1_445
Nd O2W H2WA 111.7 . .
Nd O2W H2WB 111.1 . .
H2WA O2W H2WB 107.2 . .
C12 O3 Nd 93.9(4) . 1_445
C13 O4 Nd 155.4(4) . 2_666
C13 O4 Nd 89.8(3) . .
Nd O4 Nd 114.79(15) 2_666 .
C13 O5 Nd 98.8(3) . .
C14 O6 Nd 94.7(4) . 2_766
C14 O7 Nd 92.2(4) . 2_766
C5 N1 C1 117.9(7) . .
C5 N1 C1A 109.1(9) . .
N1 C1 C2 119.7(9) . .
N1 C1 H1 120.2 . .
C2 C1 H1 120.2 . .
C2A C1A N1 120.4(14) . .
C2A C1A H1A 119.8 . .
N1 C1A H1A 119.8 . .
O1 C2 C1 115.2(9) . .
O1 C2 C3 125.0(8) . .
C1 C2 C3 119.6(9) . .
C3A C2A C1A 121.7(16) . .
C3A C2A O1A 121.0(15) . .
C1A C2A O1A 117.1(15) . .
C2 C3 C4 119.8(8) . .
C2 C3 H3 120.1 . .
C4 C3 H3 120.1 . .
C2A C3A C4 114.9(14) . .
C2A C3A H3A 122.6 . .
C4 C3A H3A 122.6 . .
C5 C4 C3 115.2(7) . .
C5 C4 C12 122.2(6) . .
C3 C4 C12 120.5(7) . .
C5 C4 C3A 120.9(9) . .
C12 C4 C3A 113.0(9) . .
N1 C5 C4 124.2(7) . .
N1 C5 H5 117.9 . .
C4 C5 H5 117.9 . .
O1 C6 C11 114.5(8) . .
O1 C6 C7 122.5(10) . .
C11 C6 C7 122.5(7) . .
C11 C6 H6 118.7 . .
C7 C6 H6 118.7 . .
C8 C7 C6 119.5(8) . .
C8 C7 H7 120.3 . .
C6 C7 H7 120.3 . .
C7 C8 C9 118.8(6) . .
C7 C8 C13 117.7(6) . .
C9 C8 C13 123.5(5) . .
C10 C9 C8 119.1(6) . .
C10 C9 C14 120.7(7) . .
C8 C9 C14 120.2(5) . .
C11 C10 C9 121.7(9) . .
C11 C10 H10 119.2 . .
C9 C10 H10 119.2 . .
C6 C11 O1A 103.9(10) . .
C6 C11 C10 118.4(7) . .
O1A C11 C10 137.1(11) . .
C6 C11 H11 120.8 . .
C10 C11 H11 120.8 . .
O2 C12 O3 122.0(6) . .
O2 C12 C4 119.4(6) . .
O3 C12 C4 118.6(6) . .
O2 C12 Nd 62.1(3) . 1_445
O3 C12 Nd 59.9(3) . 1_445
C4 C12 Nd 178.5(5) . 1_445
O5 C13 O4 121.0(5) . .
O5 C13 C8 117.9(5) . .
O4 C13 C8 120.7(5) . .
O5 C13 Nd 56.5(3) . .
O4 C13 Nd 65.0(3) . .
C8 C13 Nd 165.6(4) . .
O6 C14 O7 121.3(6) . .
O6 C14 C9 118.4(5) . .
O7 C14 C9 120.3(5) . .
O6 C14 Nd 59.5(3) . 2_766
O7 C14 Nd 61.9(3) . 2_766
C9 C14 Nd 176.6(4) . 2_766
H3WA O3W H3WB 109.5 . .

loop_
_geom_bond_atom_site_label_1
_geom_bond_atom_site_label_2
_geom_bond_distance
_geom_bond_site_symmetry_2
Nd O1W 2.412(4) .
Nd O4 2.439(4) 2_666
Nd O2W 2.469(5) .
Nd O6 2.475(4) 2_766
Nd O5 2.500(4) .
Nd O3 2.501(5) 1_665
Nd O7 2.528(5) 2_766
Nd O2 2.551(5) 1_665
Nd O4 2.685(4) .
Nd C14 2.863(6) 2_766
Nd C12 2.884(6) 1_665
Nd C13 2.962(6) .
O1 C6 1.334(10) .
O1 C2 1.373(12) .
O1A C11 1.360(13) .
O1A C2A 1.43(2) .
O1W H1WA 0.8526 .
O1W H1WB 0.8535 .
O2 C12 1.244(8) .
O2 Nd 2.551(5) 1_445
O2W H2WA 0.8959 .
O2W H2WB 0.8955 .
O3 C12 1.276(8) .
O3 Nd 2.501(5) 1_445
O4 C13 1.258(7) .
O4 Nd 2.439(4) 2_666
O5 C13 1.252(7) .
O6 C14 1.250(7) .
O6 Nd 2.475(4) 2_766
O7 C14 1.250(8) .
O7 Nd 2.528(5) 2_766
N1 C5 1.313(10) .
N1 C1 1.349(13) .
N1 C1A 1.64(2) .
C1 C2 1.382(13) .
C1 H1 0.9300 .
C1A C2A 1.37(2) .
C1A H1A 0.9300 .
C2 C3 1.383(14) .
C2A C3A 1.36(2) .
C3 C4 1.398(11) .
C3 H3 0.9300 .
C3A C4 1.55(2) .
C3A H3A 0.9300 .
C4 C5 1.380(10) .
C4 C12 1.483(9) .
C5 H5 0.9300 .
C6 C11 1.349(14) .
C6 C7 1.390(12) .
C6 H6 0.9300 .
C7 C8 1.390(9) .
C7 H7 0.9300 .
C8 C9 1.403(9) .
C8 C13 1.495(8) .
C9 C10 1.396(9) .
C9 C14 1.495(9) .
C10 C11 1.373(13) .
C10 H10 0.9300 .
C11 H11 0.9300 .
C12 Nd 2.884(6) 1_445
C14 Nd 2.863(6) 2_766
O3W H3WA 0.8491 .
O3W H3WB 0.8496 .

loop_
_geom_torsion_atom_site_label_1
_geom_torsion_atom_site_label_2
_geom_torsion_atom_site_label_3
_geom_torsion_atom_site_label_4
_geom_torsion
_geom_torsion_site_symmetry_1
C5 N1 C1 C2 19.1(18) .
C5 N1 C1A C2A -30.6(19) .
C6 O1 C2 C1 -157.2(11) .
C6 O1 C2 C3 28.4(17) .
N1 C1 C2 O1 176.1(11) .
N1 C1 C2 C3 -9.1(18) .
N1 C1A C2A C3A 22(3) .
N1 C1A C2A O1A -164.0(13) .
C11 O1A C2A C3A -41(2) .
C11 O1A C2A C1A 144.3(16) .
O1 C2 C3 C4 176.5(10) .
C1 C2 C3 C4 2.3(17) .
C1A C2A C3A C4 -11(3) .
O1A C2A C3A C4 175.2(14) .
C2 C3 C4 C5 -5.1(15) .
C2 C3 C4 C12 -168.9(9) .
C2A C3A C4 C5 10(2) .
C2A C3A C4 C12 168.0(14) .
C1 N1 C5 C4 -23.5(17) .
C1A N1 C5 C4 31.3(14) .
C3 C4 C5 N1 16.2(15) .
C12 C4 C5 N1 179.7(9) .
C3A C4 C5 N1 -24.0(17) .
C2 O1 C6 C11 56.3(12) .
C2 O1 C6 C7 -132.0(9) .
O1 C6 C7 C8 -172.2(7) .
C11 C6 C7 C8 -1.1(11) .
C6 C7 C8 C9 0.9(9) .
C6 C7 C8 C13 177.8(6) .
C7 C8 C9 C10 -1.9(9) .
C13 C8 C9 C10 -178.5(6) .
C7 C8 C9 C14 178.5(6) .
C13 C8 C9 C14 1.8(9) .
C8 C9 C10 C11 3.0(12) .
C14 C9 C10 C11 -177.4(7) .
C7 C6 C11 O1A -171.0(8) .
O1 C6 C11 C10 173.8(8) .
C7 C6 C11 C10 2.1(12) .
C2A O1A C11 C6 -53.8(16) .
C2A O1A C11 C10 135.2(14) .
C9 C10 C11 C6 -3.0(13) .
C9 C10 C11 O1A 167.0(12) .
Nd O2 C12 O3 -0.9(7) 1_445
Nd O2 C12 C4 -180.0(6) 1_445
Nd O3 C12 O2 1.0(7) 1_445
Nd O3 C12 C4 180.0(5) 1_445
C5 C4 C12 O2 -19.7(11) .
C3 C4 C12 O2 142.9(9) .
C3A C4 C12 O2 -177.7(10) .
C5 C4 C12 O3 161.2(8) .
C3 C4 C12 O3 -36.2(12) .
C3A C4 C12 O3 3.2(13) .
Nd O5 C13 O4 -8.6(6) .
Nd O5 C13 C8 164.5(4) .
Nd O4 C13 O5 -174.5(6) 2_666
Nd O4 C13 O5 7.9(6) .
Nd O4 C13 C8 12.5(12) 2_666
Nd O4 C13 C8 -165.0(5) .
Nd O4 C13 Nd 177.5(9) 2_666
C7 C8 C13 O5 -82.5(7) .
C9 C8 C13 O5 94.2(7) .
C7 C8 C13 O4 90.7(7) .
C9 C8 C13 O4 -92.7(7) .
C7 C8 C13 Nd -18.8(18) .
C9 C8 C13 Nd 157.9(13) .
Nd O6 C14 O7 -3.8(7) 2_766
Nd O6 C14 C9 176.9(5) 2_766
Nd O7 C14 O6 3.7(6) 2_766
Nd O7 C14 C9 -177.0(5) 2_766
C10 C9 C14 O6 174.8(6) .
C8 C9 C14 O6 -5.6(9) .
C10 C9 C14 O7 -4.6(10) .
C8 C9 C14 O7 175.0(6) .
